data_4506914
loop_
_publ_author_name
'Xu, Lin-Lin'
'Chen, Jia-Mei'
'Yan, Yan'
'Lu, Tong-Bu'

_publ_section_title
;
 Improving the Solubility of 6-Mercaptopurine via Cocrystals and Salts
;
_journal_issue 12
_journal_name_full 'Crystal Growth &amp; Design'
_journal_page_first 6004
_journal_paper_doi 10.1021/cg3010745
_journal_volume 12
_journal_year 2012
_chemical_formula_moiety '2(C5 H3 N4 S), C4 H12 N2 '
_chemical_formula_sum 'C14 H18 N10 S2'
_chemical_formula_weight 390.50
_chemical_name_systematic ?
_space_group_IT_number 33
_symmetry_cell_setting orthorhombic
_symmetry_space_group_name_Hall 'P 2c -2n'
_symmetry_space_group_name_H-M 'P n a 21'
_atom_sites_solution_hydrogens geom
_atom_sites_solution_primary direct
_atom_sites_solution_secondary difmap
_audit_creation_method SHELXL-97
_cell_angle_alpha 90.00
_cell_angle_beta 90.00
_cell_angle_gamma 90.00
_cell_formula_units_Z 4
_cell_length_a 11.4810(7)
_cell_length_b 12.1759(6)
_cell_length_c 12.0078(7)
_cell_measurement_reflns_used 1909
_cell_measurement_temperature 150(2)
_cell_measurement_theta_max 66.7499
_cell_measurement_theta_min 3.6779
_cell_volume 1678.59(16)
_computing_cell_refinement
;
CrysAlisPro, Agilent Technologies,
Version 1.171.35.19 (release 27-10-2011 CrysAlis171 .NET)
;
_computing_data_collection
;
CrysAlisPro, Agilent Technologies,
Version 1.171.35.19 (release 27-10-2011 CrysAlis171 .NET)
;
_computing_data_reduction
;
CrysAlisPro, Agilent Technologies,
Version 1.171.35.19 (release 27-10-2011 CrysAlis171 .NET)
;
_computing_molecular_graphics 'Bruker SHELXTL'
_computing_publication_material 'Bruker SHELXTL'
_computing_structure_refinement 'SHELXL-97 (Sheldrick, 1997)'
_computing_structure_solution 'SHELXS-97 (Sheldrick, 1990)'
_diffrn_ambient_temperature 150(10)
_diffrn_detector_area_resol_mean 10.5058
_diffrn_measured_fraction_theta_full 0.989
_diffrn_measured_fraction_theta_max 0.989
_diffrn_measurement_device_type 'Xcalibur, Atlas, Gemini ultra'
_diffrn_measurement_method '\w scans'
_diffrn_radiation_monochromator graphite
_diffrn_radiation_source 'fine-focus sealed tube'
_diffrn_radiation_type CuK\a
_diffrn_radiation_wavelength 1.54178
_diffrn_reflns_av_R_equivalents 0.0317
_diffrn_reflns_av_sigmaI/netI 0.0356
_diffrn_reflns_limit_h_max 13
_diffrn_reflns_limit_h_min -8
_diffrn_reflns_limit_k_max 11
_diffrn_reflns_limit_k_min -14
_diffrn_reflns_limit_l_max 10
_diffrn_reflns_limit_l_min -14
_diffrn_reflns_number 4206
_diffrn_reflns_theta_full 66.86
_diffrn_reflns_theta_max 66.86
_diffrn_reflns_theta_min 5.17
_exptl_absorpt_coefficient_mu 3.084
_exptl_absorpt_correction_T_max 0.5775
_exptl_absorpt_correction_T_min 0.4386
_exptl_absorpt_correction_type multi-scan
_exptl_absorpt_process_details
;
CrysAlisPro, Agilent Technologies,
Version 1.171.35.19 (release 27-10-2011 CrysAlis171 .NET)
(compiled Oct 27 2011,15:02:11)
Empirical absorption correction using spherical harmonics,
 implemented in SCALE3 ABSPACK scaling algorithm.
;
_exptl_crystal_colour colourless
_exptl_crystal_density_diffrn 1.545
_exptl_crystal_density_method 'not measured'
_exptl_crystal_description block
_exptl_crystal_F_000 816
_exptl_crystal_size_max 0.1
_exptl_crystal_size_mid 0.05
_exptl_crystal_size_min 0.05
_refine_diff_density_max 0.375
_refine_diff_density_min -0.292
_refine_diff_density_rms 0.057
_refine_ls_abs_structure_details 'Flack H D (1983), Acta Cryst. A39, 876-881'
_refine_ls_abs_structure_Flack 0.19(4)
_refine_ls_extinction_method none
_refine_ls_goodness_of_fit_ref 1.054
_refine_ls_hydrogen_treatment constr
_refine_ls_matrix_type full
_refine_ls_number_parameters 303
_refine_ls_number_reflns 1962
_refine_ls_number_restraints 12
_refine_ls_restrained_S_all 1.014
_refine_ls_R_factor_all 0.0459
_refine_ls_R_factor_gt 0.0428
_refine_ls_shift/su_max 0.000
_refine_ls_shift/su_mean 0.000
_refine_ls_structure_factor_coef Fsqd
_refine_ls_weighting_details 'calc w=1/[\s^2^(Fo^2^)+(0.0677P)^2^+1.0953P] where P=(Fo^2^+2Fc^2^)/3'
_refine_ls_weighting_scheme calc
_refine_ls_wR_factor_gt 0.1138
_refine_ls_wR_factor_ref 0.1162
_reflns_number_gt 1848
_reflns_number_total 1962
_reflns_threshold_expression >2sigma(I)
_cod_data_source_file cg3010745_si_005.cif
_cod_data_source_block q1
_cod_depositor_comments
;
The following automatic conversions were performed:

'_symmetry_cell_setting' value 'Orthorhombic' changed to
'orthorhombic' according to
/home/saulius/struct/CIF-dictionaries/cif_core.dic dictionary named
'cif_core.dic' version 2.4.2 from 2011-04-26.

Automatic conversion script
Id: cif_fix_values 1891 2012-01-12 08:04:46Z andrius 
;
_cod_original_sg_symbol_H-M Pna2(1)
_cod_database_code 4506914

loop_
_symmetry_equiv_pos_as_xyz
'x, y, z'
'-x, -y, z+1/2'
'x+1/2, -y+1/2, z'
'-x+1/2, y+1/2, z+1/2'

loop_
_atom_site_label
_atom_site_type_symbol
_atom_site_fract_x
_atom_site_fract_y
_atom_site_fract_z
_atom_site_U_iso_or_equiv
_atom_site_adp_type
_atom_site_occupancy
_atom_site_symmetry_multiplicity
_atom_site_calc_flag
_atom_site_refinement_flags
_atom_site_disorder_assembly
_atom_site_disorder_group
S1 S 0.7449(13) 0.3681(14) 0.1393(11) 0.036(2) Uani 0.620(8) 1 d P A 1
N1 N 0.5855(4) 0.1907(4) 0.1611(6) 0.0266(18) Uani 0.620(8) 1 d PGU A 1
H1A H 0.5299 0.2396 0.1512 0.032 Uiso 0.620(8) 1 calc PR A 1
C1 C 0.7013(4) 0.2238(3) 0.1630(5) 0.0281(17) Uani 0.620(8) 1 d PGU A 1
C4 C 0.7891(3) 0.1467(4) 0.1786(5) 0.0235(15) Uani 0.620(8) 1 d PGU A 1
C3 C 0.7610(4) 0.0365(3) 0.1922(5) 0.0227(16) Uani 0.620(8) 1 d PGU A 1
N2 N 0.6451(4) 0.0034(3) 0.1903(7) 0.0269(19) Uani 0.620(8) 1 d PGU A 1
C2 C 0.5574(3) 0.0805(5) 0.1747(8) 0.0315(19) Uani 0.620(8) 1 d PGU A 1
H2A H 0.4782 0.0579 0.1734 0.038 Uiso 0.620(8) 1 calc PR A 1
C5 C 0.9392(8) 0.0446(6) 0.2038(9) 0.0297(18) Uani 0.620(8) 1 d PU A 1
H5A H 1.0188 0.0243 0.2110 0.036 Uiso 0.620(8) 1 calc PR A 1
N3 N 0.8557(6) -0.0263(5) 0.2079(7) 0.0228(15) Uani 0.620(8) 1 d PU A 1
N4 N 0.9042(6) 0.1526(6) 0.1882(7) 0.0230(16) Uani 0.620(8) 1 d PU A 1
S1' S 0.738(2) 0.359(2) 0.134(2) 0.043(5) Uani 0.380(8) 1 d P A 2
C2' C 0.9136(5) 0.0861(7) 0.2037(9) 0.022(3) Uani 0.380(8) 1 d PGU A 2
H2'A H 0.9923 0.0638 0.2129 0.027 Uiso 0.380(8) 1 calc PR A 2
N2' N 0.8247(6) 0.0086(5) 0.2074(9) 0.023(3) Uani 0.380(8) 1 d PGU A 2
C3' C 0.7096(5) 0.0412(5) 0.1940(8) 0.020(2) Uani 0.380(8) 1 d PGDU A 2
C4' C 0.6832(5) 0.1514(5) 0.1769(7) 0.024(2) Uani 0.380(8) 1 d PGDU A 2
C1' C 0.7721(7) 0.2289(5) 0.1732(7) 0.026(2) Uani 0.380(8) 1 d PGU A 2
N1' N 0.8872(6) 0.1962(7) 0.1866(8) 0.025(3) Uani 0.380(8) 1 d PGU A 2
H1'A H 0.9435 0.2453 0.1842 0.031 Uiso 0.380(8) 1 calc PR A 2
C5' C 0.5306(7) 0.0547(10) 0.171(2) 0.039(3) Uani 0.380(8) 1 d PDU A 2
H5'A H 0.4507 0.0359 0.1631 0.047 Uiso 0.380(8) 1 calc PR A 2
N3' N 0.6168(10) -0.0189(10) 0.1844(15) 0.024(2) Uani 0.380(8) 1 d PDU A 2
N4' N 0.5717(11) 0.1585(10) 0.1691(14) 0.027(3) Uani 0.380(8) 1 d PDU A 2
C6 C 0.6732(3) 0.2623(3) 0.4586(3) 0.0201(8) Uani 1 1 d . . .
C7 C 0.8198(3) 0.4025(3) 0.4219(4) 0.0231(9) Uani 1 1 d . . .
H7 H 0.9003 0.4154 0.4093 0.028 Uiso 1 1 calc R . .
C8 C 0.6393(3) 0.4581(3) 0.4383(4) 0.0195(8) Uani 1 1 d . . .
C9 C 0.5970(3) 0.3530(3) 0.4551(4) 0.0196(9) Uani 1 1 d . . .
C10 C 0.4527(3) 0.4627(3) 0.4673(4) 0.0225(9) Uani 1 1 d . . .
H10 H 0.3761 0.4904 0.4771 0.027 Uiso 1 1 calc R . .
C11 C 0.3131(3) 0.2498(4) 0.8491(4) 0.0262(9) Uani 1 1 d . . .
H11A H 0.2532 0.3005 0.8786 0.031 Uiso 1 1 calc R . .
H11B H 0.2782 0.1757 0.8430 0.031 Uiso 1 1 calc R . .
C12 C 0.3533(4) 0.2884(4) 0.7361(4) 0.0311(10) Uani 1 1 d . . .
H12A H 0.2864 0.2901 0.6841 0.037 Uiso 1 1 calc R . .
H12B H 0.3853 0.3636 0.7419 0.037 Uiso 1 1 calc R . .
C13 C 0.5457(4) 0.2071(5) 0.7703(4) 0.0372(12) Uani 1 1 d . . .
H13A H 0.5836 0.2799 0.7756 0.045 Uiso 1 1 calc R . .
H13B H 0.6033 0.1541 0.7408 0.045 Uiso 1 1 calc R . .
C14 C 0.5050(3) 0.1705(4) 0.8850(4) 0.0294(10) Uani 1 1 d . . .
H14A H 0.4726 0.0953 0.8807 0.035 Uiso 1 1 calc R . .
H14B H 0.5718 0.1695 0.9372 0.035 Uiso 1 1 calc R . .
N5 N 0.7874(3) 0.2979(3) 0.4403(3) 0.0210(7) Uani 1 1 d . . .
H5 H 0.8426 0.2478 0.4409 0.025 Uiso 1 1 calc R . .
N6 N 0.7514(3) 0.4880(3) 0.4196(3) 0.0232(8) Uani 1 1 d . . .
N7 N 0.5456(3) 0.5287(3) 0.4461(3) 0.0221(7) Uani 1 1 d . . .
N8 N 0.4776(3) 0.3565(2) 0.4732(3) 0.0217(7) Uani 1 1 d . . .
N9 N 0.4153(3) 0.2467(3) 0.9261(3) 0.0241(7) Uani 1 1 d . . .
H9A H 0.4465 0.3160 0.9324 0.029 Uiso 1 1 calc R . .
H9B H 0.3911 0.2247 0.9957 0.029 Uiso 1 1 calc R . .
N10 N 0.4433(3) 0.2135(3) 0.6933(4) 0.0307(9) Uani 1 1 d . . .
H10A H 0.4678 0.2376 0.6245 0.037 Uiso 1 1 calc R . .
H10B H 0.4119 0.1445 0.6845 0.037 Uiso 1 1 calc R . .
S2 S 0.64208(8) 0.13066(7) 0.48466(13) 0.0243(3) Uani 1 1 d . . .

loop_
_atom_site_aniso_label
_atom_site_aniso_U_11
_atom_site_aniso_U_22
_atom_site_aniso_U_33
_atom_site_aniso_U_23
_atom_site_aniso_U_13
_atom_site_aniso_U_12
S1 0.061(5) 0.021(2) 0.027(3) 0.008(2) 0.008(3) 0.007(2)
N1 0.038(3) 0.017(3) 0.024(3) 0.006(3) -0.003(3) 0.009(3)
C1 0.022(3) 0.041(4) 0.021(3) 0.001(3) -0.001(3) 0.004(3)
C4 0.030(3) 0.021(3) 0.020(3) 0.002(3) -0.007(3) 0.001(2)
C3 0.028(3) 0.026(3) 0.014(3) 0.003(3) -0.002(3) -0.009(3)
N2 0.036(4) 0.021(3) 0.024(3) -0.001(3) -0.004(3) -0.015(3)
C2 0.051(4) 0.019(4) 0.024(4) 0.001(4) -0.001(4) 0.001(3)
C5 0.047(3) 0.015(3) 0.028(3) 0.007(3) -0.004(3) 0.004(3)
N3 0.033(3) 0.015(3) 0.019(3) 0.004(3) -0.001(3) 0.001(2)
N4 0.032(3) 0.016(3) 0.021(3) 0.006(3) -0.004(3) -0.003(3)
S1' 0.044(5) 0.032(7) 0.052(9) -0.002(4) 0.000(4) 0.012(4)
C2' 0.035(5) 0.016(5) 0.015(5) 0.002(5) 0.000(4) 0.001(4)
N2' 0.027(4) 0.022(5) 0.021(4) 0.004(4) 0.000(4) 0.010(4)
C3' 0.027(4) 0.020(4) 0.013(4) -0.001(4) 0.002(4) 0.000(3)
C4' 0.034(4) 0.019(4) 0.019(4) 0.007(4) 0.005(4) 0.001(3)
C1' 0.029(4) 0.030(5) 0.018(4) 0.000(4) 0.010(4) 0.001(4)
N1' 0.036(4) 0.018(5) 0.022(4) 0.003(4) 0.001(4) -0.001(4)
C5' 0.055(5) 0.027(5) 0.036(6) 0.004(5) 0.000(5) 0.000(4)
N3' 0.030(4) 0.019(4) 0.022(5) -0.002(4) -0.007(4) -0.010(3)
N4' 0.037(4) 0.022(5) 0.023(5) 0.011(4) -0.003(4) 0.001(4)
C6 0.0169(17) 0.0304(19) 0.0130(19) 0.0002(17) 0.0000(15) 0.0013(15)
C7 0.0179(17) 0.0270(19) 0.024(2) 0.0073(19) -0.0001(17) -0.0014(16)
C8 0.0184(17) 0.0219(19) 0.018(2) -0.0002(17) -0.0021(17) -0.0016(14)
C9 0.0162(16) 0.0217(17) 0.021(2) 0.0002(16) 0.0014(16) 0.0018(14)
C10 0.0222(17) 0.0225(17) 0.023(2) 0.0019(17) 0.0018(17) 0.0017(15)
C11 0.0140(18) 0.037(2) 0.028(2) -0.003(2) -0.0021(17) 0.0003(17)
C12 0.023(2) 0.042(3) 0.028(2) 0.001(2) -0.0051(19) 0.003(2)
C13 0.016(2) 0.064(3) 0.032(3) 0.002(3) -0.0003(19) -0.004(2)
C14 0.0196(19) 0.041(2) 0.027(2) 0.000(2) -0.0040(19) 0.0066(18)
N5 0.0158(14) 0.0225(16) 0.0249(19) -0.0020(15) -0.0022(15) 0.0029(13)
N6 0.0212(16) 0.0240(17) 0.024(2) 0.0023(16) 0.0005(15) 0.0003(13)
N7 0.0192(14) 0.0276(16) 0.0196(17) 0.0029(15) 0.0011(14) 0.0023(13)
N8 0.0148(13) 0.0264(16) 0.0238(18) 0.0006(16) -0.0009(16) -0.0001(12)
N9 0.0242(15) 0.0264(17) 0.0217(17) 0.0006(15) 0.0006(15) -0.0043(14)
N10 0.0241(17) 0.047(2) 0.0213(19) 0.0071(18) 0.0003(16) -0.0046(15)
S2 0.0232(4) 0.0217(4) 0.0280(5) 0.0013(5) 0.0015(5) 0.0003(4)

loop_
_atom_type_symbol
_atom_type_description
_atom_type_scat_dispersion_real
_atom_type_scat_dispersion_imag
_atom_type_scat_source
C C 0.0181 0.0091 'International Tables Vol C Tables 4.2.6.8 and 6.1.1.4'
H H 0.0000 0.0000 'International Tables Vol C Tables 4.2.6.8 and 6.1.1.4'
N N 0.0311 0.0180 'International Tables Vol C Tables 4.2.6.8 and 6.1.1.4'
S S 0.3331 0.5567 'International Tables Vol C Tables 4.2.6.8 and 6.1.1.4'

loop_
_geom_angle_atom_site_label_1
_geom_angle_atom_site_label_2
_geom_angle_atom_site_label_3
_geom_angle
C1 N1 C2 120.0
C1 N1 H1A 120.0
C2 N1 H1A 120.0
C4 C1 N1 120.0
C4 C1 S1 117.8(5)
N1 C1 S1 122.1(5)
N4 C4 C1 134.1(4)
N4 C4 C3 105.8(4)
C1 C4 C3 120.0
N3 C3 C4 112.2(4)
N3 C3 N2 127.8(4)
C4 C3 N2 120.0
C3 N2 C2 120.0
N2 C2 N1 120.0
N2 C2 H2A 120.0
N1 C2 H2A 120.0
N3 C5 N4 115.1(7)
N3 C5 H5A 122.5
N4 C5 H5A 122.5
C5 N3 C3 102.5(6)
C4 N4 C5 104.4(6)
N2' C2' N1' 120.0
N2' C2' H2'A 120.0
N1' C2' H2'A 120.0
C2' N2' C3' 120.0
N3' C3' N2' 129.0(6)
N3' C3' C4' 110.7(6)
N2' C3' C4' 120.0
N4' C4' C1' 133.0(7)
N4' C4' C3' 107.0(7)
C1' C4' C3' 120.0
N1' C1' C4' 120.0
N1' C1' S1' 121.0(10)
C4' C1' S1' 118.4(11)
C1' N1' C2' 120.0
C1' N1' H1'A 120.0
C2' N1' H1'A 120.0
N3' C5' N4' 111.6(9)
N3' C5' H5'A 124.2
N4' C5' H5'A 124.2
C3' N3' C5' 103.8(9)
C4' N4' C5' 106.5(9)
N5 C6 C9 109.5(3)
N5 C6 S2 121.8(3)
C9 C6 S2 128.6(3)
N6 C7 N5 126.4(3)
N6 C7 H7 116.8
N5 C7 H7 116.8
N6 C8 N7 125.7(3)
N6 C8 C9 127.2(3)
N7 C8 C9 107.0(3)
C8 C9 N8 109.9(3)
C8 C9 C6 120.7(3)
N8 C9 C6 129.2(3)
N8 C10 N7 114.7(3)
N8 C10 H10 122.7
N7 C10 H10 122.7
N9 C11 C12 109.0(3)
N9 C11 H11A 109.9
C12 C11 H11A 109.9
N9 C11 H11B 109.9
C12 C11 H11B 109.9
H11A C11 H11B 108.3
N10 C12 C11 109.7(4)
N10 C12 H12A 109.7
C11 C12 H12A 109.7
N10 C12 H12B 109.7
C11 C12 H12B 109.7
H12A C12 H12B 108.2
N10 C13 C14 109.5(3)
N10 C13 H13A 109.8
C14 C13 H13A 109.8
N10 C13 H13B 109.8
C14 C13 H13B 109.8
H13A C13 H13B 108.2
N9 C14 C13 109.5(4)
N9 C14 H14A 109.8
C13 C14 H14A 109.8
N9 C14 H14B 109.8
C13 C14 H14B 109.8
H14A C14 H14B 108.2
C7 N5 C6 125.3(3)
C7 N5 H5 117.3
C6 N5 H5 117.3
C7 N6 C8 110.7(3)
C10 N7 C8 104.8(3)
C10 N8 C9 103.5(3)
C14 N9 C11 111.0(3)
C14 N9 H9A 109.4
C11 N9 H9A 109.4
C14 N9 H9B 109.4
C11 N9 H9B 109.4
H9A N9 H9B 108.0
C12 N10 C13 111.6(4)
C12 N10 H10A 109.3
C13 N10 H10A 109.3
C12 N10 H10B 109.3
C13 N10 H10B 109.3
H10A N10 H10B 108.0

loop_
_geom_bond_atom_site_label_1
_geom_bond_atom_site_label_2
_geom_bond_distance
S1 C1 1.849(17)
N1 C1 1.3900
N1 C2 1.3900
N1 H1A 0.8800
C1 C4 1.3900
C4 N4 1.329(7)
C4 C3 1.3900
C3 N3 1.342(7)
C3 N2 1.3900
N2 C2 1.3900
C2 H2A 0.9500
C5 N3 1.291(10)
C5 N4 1.388(9)
C5 H5A 0.9500
S1' C1' 1.70(2)
C2' N2' 1.3900
C2' N1' 1.3900
C2' H2'A 0.9500
N2' C3' 1.3900
C3' N3' 1.298(13)
C3' C4' 1.3900
C4' N4' 1.287(14)
C4' C1' 1.3900
C1' N1' 1.3900
N1' H1'A 0.8800
C5' N3' 1.345(9)
C5' N4' 1.349(9)
C5' H5'A 0.9500
C6 N5 1.398(5)
C6 C9 1.409(5)
C6 S2 1.672(4)
C7 N6 1.304(5)
C7 N5 1.345(5)
C7 H7 0.9500
C8 N6 1.356(5)
C8 N7 1.380(5)
C8 C9 1.384(5)
C9 N8 1.389(5)
C10 N8 1.326(5)
C10 N7 1.360(5)
C10 H10 0.9500
C11 N9 1.494(6)
C11 C12 1.508(7)
C11 H11A 0.9900
C11 H11B 0.9900
C12 N10 1.471(6)
C12 H12A 0.9900
C12 H12B 0.9900
C13 N10 1.498(6)
C13 C14 1.521(7)
C13 H13A 0.9900
C13 H13B 0.9900
C14 N9 1.471(5)
C14 H14A 0.9900
C14 H14B 0.9900
N5 H5 0.8800
N9 H9A 0.9200
N9 H9B 0.9200
N10 H10A 0.9200
N10 H10B 0.9200

loop_
_geom_hbond_atom_site_label_D
_geom_hbond_atom_site_label_H
_geom_hbond_atom_site_label_A
_geom_hbond_distance_DH
_geom_hbond_distance_HA
_geom_hbond_distance_DA
_geom_hbond_angle_DHA
_geom_hbond_site_symmetry_A
N10 H10A N8 0.92 2.33 3.189(5) 156.1 .
N9 H9A N7 0.92 1.90 2.782(5) 159.8 2_665
N5 H5 N8 0.88 2.04 2.908(4) 168.6 3

loop_
_geom_torsion_atom_site_label_1
_geom_torsion_atom_site_label_2
_geom_torsion_atom_site_label_3
_geom_torsion_atom_site_label_4
_geom_torsion
C2 N1 C1 C4 0.0
C2 N1 C1 S1 177.3(7)
N1 C1 C4 N4 -177.2(8)
S1 C1 C4 N4 5.4(10)
N1 C1 C4 C3 0.0
S1 C1 C4 C3 -177.4(7)
N4 C4 C3 N3 -1.2(7)
C1 C4 C3 N3 -179.1(6)
N4 C4 C3 N2 177.9(6)
C1 C4 C3 N2 0.0
N3 C3 N2 C2 178.9(7)
C4 C3 N2 C2 0.0
C3 N2 C2 N1 0.0
C1 N1 C2 N2 0.0
N4 C5 N3 C3 1.2(10)
C4 C3 N3 C5 0.0(8)
N2 C3 N3 C5 -179.0(6)
C1 C4 N4 C5 179.2(6)
C3 C4 N4 C5 1.7(7)
N3 C5 N4 C4 -1.9(10)
N1' C2' N2' C3' 0.0
C2' N2' C3' N3' 172.8(14)
C2' N2' C3' C4' 0.0
N3' C3' C4' N4' 7.0(12)
N2' C3' C4' N4' -179.0(11)
N3' C3' C4' C1' -174.0(11)
N2' C3' C4' C1' 0.0
N4' C4' C1' N1' 178.6(14)
C3' C4' C1' N1' 0.0
N4' C4' C1' S1' -10.1(17)
C3' C4' C1' S1' 171.3(13)
C4' C1' N1' C2' 0.0
S1' C1' N1' C2' -171.1(14)
N2' C2' N1' C1' 0.0
N2' C3' N3' C5' -178.4(11)
C4' C3' N3' C5' -5.1(14)
N4' C5' N3' C3' 1.6(18)
C1' C4' N4' C5' 175.7(12)
C3' C4' N4' C5' -5.6(14)
N3' C5' N4' C4' 2.7(18)
N6 C8 C9 N8 179.1(4)
N7 C8 C9 N8 0.1(5)
N6 C8 C9 C6 2.7(7)
N7 C8 C9 C6 -176.3(4)
N5 C6 C9 C8 -1.5(5)
S2 C6 C9 C8 176.3(3)
N5 C6 C9 N8 -177.1(4)
S2 C6 C9 N8 0.7(7)
N9 C11 C12 N10 58.9(5)
N10 C13 C14 N9 -56.7(5)
N6 C7 N5 C6 1.1(7)
C9 C6 N5 C7 -0.2(5)
S2 C6 N5 C7 -178.1(3)
N5 C7 N6 C8 -0.2(6)
N7 C8 N6 C7 177.1(4)
C9 C8 N6 C7 -1.7(7)
N8 C10 N7 C8 -0.4(5)
N6 C8 N7 C10 -178.8(4)
C9 C8 N7 C10 0.2(4)
N7 C10 N8 C9 0.4(5)
C8 C9 N8 C10 -0.3(5)
C6 C9 N8 C10 175.7(4)
C13 C14 N9 C11 59.5(5)
C12 C11 N9 C14 -60.4(5)
C11 C12 N10 C13 -58.6(5)
C14 C13 N10 C12 57.3(6)
